data_4003500
loop_
_publ_author_name
'Baiheti, Tuohetijiang'
'Han, Shujuan'
'Tudi, Abudukadi'
'Yang, Zhihua'
'Pan, Shilie'

_publ_section_title
;
 Alignment of Polar Moieties Leading to Strong Second Harmonic Response in
 KCsMoP2O9
;
_journal_name_full 'Chemistry of Materials'
_journal_paper_doi 10.1021/acs.chemmater.0c00610
_journal_year 2020
_chemical_formula_sum 'Cs K Mo O9 P2'
_chemical_formula_weight 473.89
_space_group_IT_number 170
_space_group_name_Hall 'P 65'
_space_group_name_H-M_alt 'P 65'
_symmetry_cell_setting hexagonal
_symmetry_space_group_name_H-M 'P 65'
_atom_sites_solution_primary direct
_atom_sites_solution_secondary difmap
_audit_creation_method SHELXL-97
_cell_angle_alpha 90.00
_cell_angle_beta 90.00
_cell_angle_gamma 120.00
_cell_formula_units_Z 6
_cell_length_a 8.446(4)
_cell_length_b 8.446(4)
_cell_length_c 21.998(19)
_cell_measurement_reflns_used 2888
_cell_measurement_temperature 296(2)
_cell_measurement_theta_max 27.11
_cell_measurement_theta_min 2.78
_cell_volume 1359.0(15)
_computing_cell_refinement 'Bruker SMART'
_computing_data_collection 'Bruker SMART'
_computing_data_reduction 'Bruker SAINT'
_computing_molecular_graphics 'Bruker SHELXTL'
_computing_publication_material 'Bruker SHELXTL'
_computing_structure_refinement 'SHELXL-97 (Sheldrick, 1997)'
_computing_structure_solution 'SHELXS-97 (Sheldrick, 1990)'
_diffrn_ambient_temperature 296(2)
_diffrn_measured_fraction_theta_full 0.999
_diffrn_measured_fraction_theta_max 0.999
_diffrn_measurement_device_type 'CCD area detector'
_diffrn_measurement_method 'phi and omega scans'
_diffrn_radiation_monochromator graphite
_diffrn_radiation_source 'fine-focus sealed tube'
_diffrn_radiation_type MoK\a
_diffrn_radiation_wavelength 0.71073
_diffrn_reflns_av_R_equivalents 0.0408
_diffrn_reflns_av_sigmaI/netI 0.0399
_diffrn_reflns_limit_h_max 10
_diffrn_reflns_limit_h_min -8
_diffrn_reflns_limit_k_max 9
_diffrn_reflns_limit_k_min -10
_diffrn_reflns_limit_l_max 28
_diffrn_reflns_limit_l_min -25
_diffrn_reflns_number 7917
_diffrn_reflns_theta_full 27.45
_diffrn_reflns_theta_max 27.45
_diffrn_reflns_theta_min 2.78
_exptl_absorpt_coefficient_mu 6.244
_exptl_absorpt_correction_T_max 0.7456
_exptl_absorpt_correction_T_min 0.5420
_exptl_absorpt_correction_type numerical
_exptl_absorpt_process_details face-index
_exptl_crystal_colour colourless
_exptl_crystal_density_diffrn 3.474
_exptl_crystal_density_method 'not measured'
_exptl_crystal_description block
_exptl_crystal_F_000 1308
_exptl_crystal_size_max 0.182
_exptl_crystal_size_mid 0.164
_exptl_crystal_size_min 0.114
_refine_diff_density_max 0.483
_refine_diff_density_min -0.986
_refine_diff_density_rms 0.191
_refine_ls_abs_structure_details 'Flack H D (1983), Acta Cryst. A39, 876-881'
_refine_ls_abs_structure_Flack 0.023(17)
_refine_ls_extinction_method none
_refine_ls_goodness_of_fit_ref 1.046
_refine_ls_matrix_type full
_refine_ls_number_parameters 127
_refine_ls_number_reflns 1993
_refine_ls_number_restraints 1
_refine_ls_restrained_S_all 1.045
_refine_ls_R_factor_all 0.0280
_refine_ls_R_factor_gt 0.0263
_refine_ls_shift/su_max 0.001
_refine_ls_shift/su_mean 0.000
_refine_ls_structure_factor_coef Fsqd
_refine_ls_weighting_details 'calc w=1/[\s^2^(Fo^2^)+(0.0191P)^2^+0.0000P] where P=(Fo^2^+2Fc^2^)/3'
_refine_ls_weighting_scheme calc
_refine_ls_wR_factor_gt 0.0550
_refine_ls_wR_factor_ref 0.0563
_reflns_number_gt 1898
_reflns_number_total 1993
_reflns_threshold_expression >2sigma(I)
_cod_data_source_file cm0c00610_si_002.cif
_cod_data_source_block 111
_cod_depositor_comments
;
The following automatic conversions were performed:

data item '_symmetry_cell_setting' value 'Hexagonal' was changed to
'hexagonal' in accordance with the
/home/data/users/saulius/crontab/automatic-downloads/rss-feeds/ACS/lib/dictionaries/cif_core.dic
dictionary named 'cif_core.dic' version 2.4.2 last updated on
2011-04-26.

Automatic conversion script
Id: cif_fix_values 7556 2019-12-06 15:28:31Z antanas 
;
_cod_original_cell_volume 1359.0(14)
_cod_original_sg_symbol_H-M P6(5)
_cod_database_code 4003500

loop_
_symmetry_equiv_pos_as_xyz
'x, y, z'
'-y, x-y, z+2/3'
'-x+y, -x, z+1/3'
'-x, -y, z+1/2'
'y, -x+y, z+1/6'
'x-y, x, z+5/6'

loop_
_atom_site_label
_atom_site_type_symbol
_atom_site_fract_x
_atom_site_fract_y
_atom_site_fract_z
_atom_site_U_iso_or_equiv
_atom_site_adp_type
_atom_site_occupancy
_atom_site_symmetry_multiplicity
_atom_site_calc_flag
_atom_site_refinement_flags
_atom_site_disorder_assembly
_atom_site_disorder_group
K1 K 0.05267(18) 0.0309(2) 0.07424(7) 0.0385(4) Uani 1 1 d . . .
Cs1 Cs 0.49248(5) 0.50501(5) 0.159928(18) 0.02955(13) Uani 1 1 d . . .
Mo1 Mo 0.47796(6) 0.50446(6) 0.341479(18) 0.01353(11) Uani 1 1 d . . .
P1 P 0.70059(17) 0.05527(17) 0.14916(6) 0.0161(3) Uani 1 1 d . . .
P2 P 0.31230(17) -0.10249(17) 0.14967(7) 0.0152(3) Uani 1 1 d . . .
O1 O 0.5378(6) 0.6775(5) 0.29171(17) 0.0292(9) Uani 1 1 d . . .
O2 O 0.4126(6) 0.3247(5) 0.29354(17) 0.0260(9) Uani 1 1 d . . .
O3 O 0.2973(5) 0.0604(5) 0.16243(19) 0.0305(9) Uani 1 1 d . . .
O4 O 0.1756(5) -0.2668(5) 0.18795(16) 0.0298(10) Uani 1 1 d . . .
O5 O 0.3038(4) -0.1514(4) 0.08264(16) 0.0168(7) Uani 1 1 d . . .
O6 O 0.5004(4) -0.0796(5) 0.17572(18) 0.0194(8) Uani 1 1 d . . .
O7 O 0.8069(5) -0.0389(6) 0.1575(2) 0.0342(10) Uani 1 1 d . . .
O8 O 0.7659(5) 0.2265(5) 0.18956(16) 0.0250(9) Uani 1 1 d . . .
O9 O 0.6783(4) 0.0991(4) 0.08413(17) 0.0188(7) Uani 1 1 d . . .

loop_
_atom_site_aniso_label
_atom_site_aniso_U_11
_atom_site_aniso_U_22
_atom_site_aniso_U_33
_atom_site_aniso_U_23
_atom_site_aniso_U_13
_atom_site_aniso_U_12
K1 0.0271(7) 0.0562(9) 0.0157(7) 0.0044(6) 0.0012(6) 0.0084(6)
Cs1 0.02534(19) 0.0360(2) 0.0245(3) -0.00096(14) 0.00054(15) 0.01319(16)
Mo1 0.0178(2) 0.0187(2) 0.0092(3) -0.00130(16) -0.0013(2) 0.01287(19)
P1 0.0148(6) 0.0181(6) 0.0133(7) -0.0009(5) -0.0013(5) 0.0068(5)
P2 0.0150(6) 0.0135(6) 0.0129(6) 0.0001(5) 0.0035(5) 0.0041(5)
O1 0.052(3) 0.029(2) 0.014(2) 0.0023(16) -0.0004(18) 0.025(2)
O2 0.045(2) 0.029(2) 0.012(2) -0.0054(16) -0.0014(17) 0.0247(19)
O3 0.040(2) 0.027(2) 0.031(2) -0.0072(17) 0.0036(19) 0.0219(18)
O4 0.025(2) 0.027(2) 0.014(2) -0.0021(17) 0.0054(16) -0.0045(17)
O5 0.0171(17) 0.0158(16) 0.0111(18) 0.0020(15) 0.0022(15) 0.0034(14)
O6 0.0197(18) 0.0213(19) 0.0119(18) 0.0025(16) -0.0022(14) 0.0063(15)
O7 0.031(2) 0.047(3) 0.036(3) 0.002(2) 0.0007(19) 0.028(2)
O8 0.0215(19) 0.025(2) 0.015(2) -0.0060(16) 0.0020(15) 0.0014(16)
O9 0.0163(17) 0.0143(17) 0.0156(19) -0.0017(15) 0.0000(16) 0.0000(14)

loop_
_atom_type_symbol
_atom_type_description
_atom_type_scat_dispersion_real
_atom_type_scat_dispersion_imag
_atom_type_scat_source
O O 0.0106 0.0060 'International Tables Vol C Tables 4.2.6.8 and 6.1.1.4'
P P 0.1023 0.0942 'International Tables Vol C Tables 4.2.6.8 and 6.1.1.4'
K K 0.2009 0.2494 'International Tables Vol C Tables 4.2.6.8 and 6.1.1.4'
Mo Mo -1.6832 0.6857 'International Tables Vol C Tables 4.2.6.8 and 6.1.1.4'
Cs Cs -0.3680 2.1192 'International Tables Vol C Tables 4.2.6.8 and 6.1.1.4'

loop_
_geom_angle_atom_site_label_1
_geom_angle_atom_site_label_2
_geom_angle_atom_site_label_3
_geom_angle
_geom_angle_site_symmetry_1
_geom_angle_site_symmetry_3
_geom_angle_publ_flag
O7 K1 O7 99.37(11) 6_444 1_455 ?
O7 K1 O3 93.12(15) 6_444 6_554 ?
O7 K1 O3 135.75(13) 1_455 6_554 ?
O7 K1 O3 140.16(13) 6_444 . ?
O7 K1 O3 90.12(14) 1_455 . ?
O3 K1 O3 106.73(11) 6_554 . ?
O7 K1 O4 102.53(13) 6_444 6_554 ?
O7 K1 O4 156.88(13) 1_455 6_554 ?
O3 K1 O4 50.40(11) 6_554 6_554 ?
O3 K1 O4 68.23(12) . 6_554 ?
O7 K1 O5 93.27(12) 6_444 . ?
O7 K1 O5 119.80(12) 1_455 . ?
O3 K1 O5 101.46(11) 6_554 . ?
O3 K1 O5 49.65(10) . . ?
O4 K1 O5 51.85(9) 6_554 . ?
O7 K1 O2 131.47(13) 6_444 6_554 ?
O7 K1 O2 69.30(12) 1_455 6_554 ?
O3 K1 O2 70.69(12) 6_554 6_554 ?
O3 K1 O2 88.12(11) . 6_554 ?
O4 K1 O2 100.78(10) 6_554 6_554 ?
O5 K1 O2 134.05(10) . 6_554 ?
O7 K1 P2 114.84(11) 6_444 . ?
O7 K1 P2 99.00(11) 1_455 . ?
O3 K1 P2 113.79(10) 6_554 . ?
O3 K1 P2 25.42(8) . . ?
O4 K1 P2 64.96(8) 6_554 . ?
O5 K1 P2 26.72(7) . . ?
O2 K1 P2 113.54(9) 6_554 . ?
O7 K1 P2 97.70(11) 6_444 6_554 ?
O7 K1 P2 154.40(11) 1_455 6_554 ?
O3 K1 P2 23.79(9) 6_554 6_554 ?
O3 K1 P2 88.89(10) . 6_554 ?
O4 K1 P2 26.63(7) 6_554 6_554 ?
O5 K1 P2 77.91(7) . 6_554 ?
O2 K1 P2 85.10(8) 6_554 6_554 ?
P2 K1 P2 90.91(5) . 6_554 ?
O7 K1 P1 95.40(11) 6_444 1_455 ?
O7 K1 P1 22.58(9) 1_455 1_455 ?
O3 K1 P1 114.50(10) 6_554 1_455 ?
O3 K1 P1 106.53(10) . 1_455 ?
O4 K1 P1 156.71(9) 6_554 1_455 ?
O5 K1 P1 142.37(8) . 1_455 ?
O2 K1 P1 55.95(7) 6_554 1_455 ?
P2 K1 P1 120.25(7) . 1_455 ?
P2 K1 P1 136.51(6) 6_554 1_455 ?
O7 K1 K1 44.96(10) 6_444 6_554 ?
O7 K1 K1 129.96(10) 1_455 6_554 ?
O3 K1 K1 48.18(10) 6_554 6_554 ?
O3 K1 K1 139.89(9) . 6_554 ?
O4 K1 K1 72.26(8) 6_554 6_554 ?
O5 K1 K1 99.35(7) . 6_554 ?
O2 K1 K1 105.94(8) 6_554 6_554 ?
P2 K1 K1 125.58(5) . 6_554 ?
P2 K1 K1 56.24(5) 6_554 6_554 ?
P1 K1 K1 112.49(5) 1_455 6_554 ?
O7 K1 K1 129.97(10) 6_444 5 ?
O7 K1 K1 44.56(10) 1_455 5 ?
O3 K1 K1 136.55(10) 6_554 5 ?
O3 K1 K1 45.58(9) . 5 ?
O4 K1 K1 113.53(9) 6_554 5 ?
O5 K1 K1 83.63(7) . 5 ?
O2 K1 K1 75.13(8) 6_554 5 ?
P2 K1 K1 58.01(4) . 5 ?
P2 K1 K1 129.71(5) 6_554 5 ?
P1 K1 K1 62.97(4) 1_455 5 ?
K1 K1 K1 173.98(2) 6_554 5 ?
O1 Cs1 O1 107.55(13) 6_654 . ?
O1 Cs1 O2 151.25(11) 6_654 6_554 ?
O1 Cs1 O2 100.89(10) . 6_554 ?
O1 Cs1 O2 103.50(10) 6_654 . ?
O1 Cs1 O2 48.24(11) . . ?
O2 Cs1 O2 98.46(12) 6_554 . ?
O1 Cs1 O3 90.81(11) 6_654 . ?
O1 Cs1 O3 112.83(10) . . ?
O2 Cs1 O3 81.90(10) 6_554 . ?
O2 Cs1 O3 64.82(10) . . ?
O1 Cs1 O6 62.77(10) 6_654 6_554 ?
O1 Cs1 O6 156.45(10) . 6_554 ?
O2 Cs1 O6 89.26(10) 6_554 6_554 ?
O2 Cs1 O6 151.52(9) . 6_554 ?
O3 Cs1 O6 89.47(9) . 6_554 ?
O1 Cs1 O7 73.36(10) 6_654 1_565 ?
O1 Cs1 O7 69.51(10) . 1_565 ?
O2 Cs1 O7 113.99(9) 6_554 1_565 ?
O2 Cs1 O7 114.09(10) . 1_565 ?
O3 Cs1 O7 163.63(9) . 1_565 ?
O6 Cs1 O7 86.96(9) 6_554 1_565 ?
O1 Cs1 O5 49.02(10) 6_654 5_665 ?
O1 Cs1 O5 62.53(10) . 5_665 ?
O2 Cs1 O5 157.79(9) 6_554 5_665 ?
O2 Cs1 O5 59.66(9) . 5_665 ?
O3 Cs1 O5 90.95(9) . 5_665 ?
O6 Cs1 O5 111.79(10) 6_554 5_665 ?
O7 Cs1 O5 75.63(8) 1_565 5_665 ?
O1 Cs1 O6 115.05(10) 6_654 1_565 ?
O1 Cs1 O6 60.77(9) . 1_565 ?
O2 Cs1 O6 75.41(9) 6_554 1_565 ?
O2 Cs1 O6 106.16(10) . 1_565 ?
O3 Cs1 O6 154.14(8) . 1_565 ?
O6 Cs1 O6 102.32(9) 6_554 1_565 ?
O7 Cs1 O6 41.85(8) 1_565 1_565 ?
O5 Cs1 O6 105.45(8) 5_665 1_565 ?
O1 Cs1 O9 159.98(9) 6_654 5_565 ?
O1 Cs1 O9 58.44(10) . 5_565 ?
O2 Cs1 O9 46.61(9) 6_554 5_565 ?
O2 Cs1 O9 56.66(9) . 5_565 ?
O3 Cs1 O9 83.05(9) . 5_565 ?
O6 Cs1 O9 135.82(9) 6_554 5_565 ?
O7 Cs1 O9 110.42(8) 1_565 5_565 ?
O5 Cs1 O9 111.81(10) 5_665 5_565 ?
O6 Cs1 O9 72.42(8) 1_565 5_565 ?
O1 Cs1 O8 86.53(10) 6_654 6_554 ?
O1 Cs1 O8 121.75(10) . 6_554 ?
O2 Cs1 O8 74.79(9) 6_554 6_554 ?
O2 Cs1 O8 167.40(9) . 6_554 ?
O3 Cs1 O8 123.43(10) . 6_554 ?
O6 Cs1 O8 40.58(8) 6_554 6_554 ?
O7 Cs1 O8 61.05(10) 1_565 6_554 ?
O5 Cs1 O8 125.81(9) 5_665 6_554 ?
O6 Cs1 O8 62.11(9) 1_565 6_554 ?
O9 Cs1 O8 112.76(9) 5_565 6_554 ?
O1 Cs1 Mo1 106.18(7) 6_654 . ?
O1 Cs1 Mo1 23.95(7) . . ?
O2 Cs1 Mo1 101.50(7) 6_554 . ?
O2 Cs1 Mo1 24.33(7) . . ?
O3 Cs1 Mo1 89.10(7) . . ?
O6 Cs1 Mo1 168.83(7) 6_554 . ?
O7 Cs1 Mo1 91.32(7) 1_565 . ?
O5 Cs1 Mo1 57.17(6) 5_665 . ?
O6 Cs1 Mo1 83.51(7) 1_565 . ?
O9 Cs1 Mo1 54.89(6) 5_565 . ?
O8 Cs1 Mo1 145.40(6) 6_554 . ?
O1 Mo1 O2 101.2(2) . . ?
O1 Mo1 O4 94.4(2) . 5_665 ?
O2 Mo1 O4 97.05(18) . 5_665 ?
O1 Mo1 O8 95.52(19) . 5_565 ?
O2 Mo1 O8 95.47(17) . 5_565 ?
O4 Mo1 O8 162.17(16) 5_665 5_565 ?
O1 Mo1 O9 169.60(16) . 3_665 ?
O2 Mo1 O9 89.15(16) . 3_665 ?
O4 Mo1 O9 83.03(15) 5_665 3_665 ?
O8 Mo1 O9 84.52(15) 5_565 3_665 ?
O1 Mo1 O5 89.44(16) . 3_665 ?
O2 Mo1 O5 169.34(16) . 3_665 ?
O4 Mo1 O5 82.76(14) 5_665 3_665 ?
O8 Mo1 O5 82.59(14) 5_565 3_665 ?
O9 Mo1 O5 80.24(14) 3_665 3_665 ?
O1 Mo1 Cs1 49.85(13) . . ?
O2 Mo1 Cs1 51.42(13) . . ?
O4 Mo1 Cs1 96.64(11) 5_665 . ?
O8 Mo1 Cs1 101.09(10) 5_565 . ?
O9 Mo1 Cs1 140.38(10) 3_665 . ?
O5 Mo1 Cs1 139.23(9) 3_665 . ?
O1 Mo1 Cs1 39.13(13) . 5_565 ?
O2 Mo1 Cs1 133.89(13) . 5_565 ?
O4 Mo1 Cs1 106.37(13) 5_665 5_565 ?
O8 Mo1 Cs1 73.17(12) 5_565 5_565 ?
O9 Mo1 Cs1 132.06(9) 3_665 5_565 ?
O5 Mo1 Cs1 55.60(9) 3_665 5_565 ?
Cs1 Mo1 Cs1 86.264(12) . 5_565 ?
O1 Mo1 Cs1 130.66(13) . 5 ?
O2 Mo1 Cs1 40.26(13) . 5 ?
O4 Mo1 Cs1 69.69(12) 5_665 5 ?
O8 Mo1 Cs1 113.64(12) 5_565 5 ?
O9 Mo1 Cs1 57.84(9) 3_665 5 ?
O5 Mo1 Cs1 131.36(9) 3_665 5 ?
Cs1 Mo1 Cs1 84.737(11) . 5 ?
Cs1 Mo1 Cs1 169.646(17) 5_565 5 ?
O7 P1 O9 115.6(2) . . ?
O7 P1 O8 113.8(2) . . ?
O9 P1 O8 110.2(2) . . ?
O7 P1 O6 106.3(2) . . ?
O9 P1 O6 107.58(19) . . ?
O8 P1 O6 102.2(2) . . ?
O7 P1 K1 42.56(17) . 1_655 ?
O9 P1 K1 77.42(14) . 1_655 ?
O8 P1 K1 114.22(15) . 1_655 ?
O6 P1 K1 139.12(17) . 1_655 ?
O7 P1 K1 30.27(17) . 5_655 ?
O9 P1 K1 138.15(14) . 5_655 ?
O8 P1 K1 84.53(16) . 5_655 ?
O6 P1 K1 106.98(16) . 5_655 ?
K1 P1 K1 61.01(5) 1_655 5_655 ?
O7 P1 Cs1 53.88(17) . 1_545 ?
O9 P1 Cs1 107.38(13) . 1_545 ?
O8 P1 Cs1 141.56(15) . 1_545 ?
O6 P1 Cs1 57.86(16) . 1_545 ?
K1 P1 Cs1 81.64(4) 1_655 1_545 ?
K1 P1 Cs1 72.84(3) 5_655 1_545 ?
O7 P1 Cs1 99.07(17) . 5 ?
O9 P1 Cs1 144.23(14) . 5 ?
O8 P1 Cs1 59.00(14) . 5 ?
O6 P1 Cs1 50.81(15) . 5 ?
K1 P1 Cs1 138.24(4) 1_655 5 ?
K1 P1 Cs1 77.24(5) 5_655 5 ?
Cs1 P1 Cs1 85.45(3) 1_545 5 ?
O3 P2 O5 115.1(2) . . ?
O3 P2 O4 111.3(2) . . ?
O5 P2 O4 111.9(2) . . ?
O3 P2 O6 111.2(2) . . ?
O5 P2 O6 106.7(2) . . ?
O4 P2 O6 99.4(2) . . ?
O3 P2 K1 53.48(17) . . ?
O5 P2 K1 70.31(14) . . ?
O4 P2 K1 104.58(17) . . ?
O6 P2 K1 155.09(14) . . ?
O3 P2 K1 46.36(17) . 5 ?
O5 P2 K1 132.62(14) . 5 ?
O4 P2 K1 64.98(17) . 5 ?
O6 P2 K1 120.59(17) . 5 ?
K1 P2 K1 65.75(6) . 5 ?
O3 P2 Cs1 78.97(17) . 5 ?
O5 P2 Cs1 158.87(14) . 5 ?
O4 P2 Cs1 74.14(15) . 5 ?
O6 P2 Cs1 52.25(15) . 5 ?
K1 P2 Cs1 129.11(5) . 5 ?
K1 P2 Cs1 68.51(5) 5 5 ?
Mo1 O1 Cs1 120.60(18) . 5_565 ?
Mo1 O1 Cs1 106.20(17) . . ?
Cs1 O1 Cs1 127.12(12) 5_565 . ?
Mo1 O2 Cs1 119.58(18) . 5 ?
Mo1 O2 Cs1 104.25(16) . . ?
Cs1 O2 Cs1 121.29(12) 5 . ?
Mo1 O2 K1 138.44(19) . 5 ?
Cs1 O2 K1 83.17(9) 5 5 ?
Cs1 O2 K1 88.84(10) . 5 ?
P2 O3 K1 109.9(2) . 5 ?
P2 O3 K1 101.1(2) . . ?
K1 O3 K1 86.24(13) 5 . ?
P2 O3 Cs1 147.6(2) . . ?
K1 O3 Cs1 100.81(11) 5 . ?
K1 O3 Cs1 90.96(12) . . ?
P2 O4 Mo1 138.4(2) . 6_544 ?
P2 O4 K1 88.39(19) . 5 ?
Mo1 O4 K1 111.43(16) 6_544 5 ?
P2 O5 Mo1 132.58(19) . 2_654 ?
P2 O5 K1 82.97(14) . . ?
Mo1 O5 K1 103.66(12) 2_654 . ?
P2 O5 Cs1 134.08(16) . 6_544 ?
Mo1 O5 Cs1 93.29(12) 2_654 6_544 ?
K1 O5 Cs1 88.61(8) . 6_544 ?
P1 O6 P2 125.7(3) . . ?
P1 O6 Cs1 107.77(17) . 5 ?
P2 O6 Cs1 105.84(18) . 5 ?
P1 O6 Cs1 99.26(18) . 1_545 ?
P2 O6 Cs1 108.81(17) . 1_545 ?
Cs1 O6 Cs1 108.59(11) 5 1_545 ?
P1 O7 K1 133.0(2) . 5_655 ?
P1 O7 K1 114.9(2) . 1_655 ?
K1 O7 K1 90.48(13) 5_655 1_655 ?
P1 O7 Cs1 105.65(19) . 1_545 ?
K1 O7 Cs1 100.75(13) 5_655 1_545 ?
K1 O7 Cs1 110.40(13) 1_655 1_545 ?
P1 O8 Mo1 128.0(2) . 6_654 ?
P1 O8 Cs1 99.64(16) . 5 ?
Mo1 O8 Cs1 131.04(14) 6_654 5 ?
P1 O9 Mo1 139.3(2) . 2_654 ?
P1 O9 Cs1 128.60(17) . 6_654 ?
Mo1 O9 Cs1 91.93(13) 2_654 6_654 ?

loop_
_geom_bond_atom_site_label_1
_geom_bond_atom_site_label_2
_geom_bond_distance
_geom_bond_site_symmetry_2
_geom_bond_publ_flag
K1 O7 2.587(4) 6_444 ?
K1 O7 2.605(4) 1_455 ?
K1 O3 2.639(4) 6_554 ?
K1 O3 2.753(5) . ?
K1 O4 3.109(5) 6_554 ?
K1 O5 3.189(4) . ?
K1 O2 3.296(4) 6_554 ?
K1 P2 3.362(2) . ?
K1 P2 3.430(2) 6_554 ?
K1 P1 3.495(2) 1_455 ?
K1 K1 3.687(3) 6_554 ?
K1 K1 3.687(3) 5 ?
Cs1 O1 3.075(4) 6_654 ?
Cs1 O1 3.180(4) . ?
Cs1 O2 3.185(4) 6_554 ?
Cs1 O2 3.223(4) . ?
Cs1 O3 3.260(4) . ?
Cs1 O6 3.405(5) 6_554 ?
Cs1 O7 3.415(5) 1_565 ?
Cs1 O5 3.466(4) 5_665 ?
Cs1 O6 3.493(4) 1_565 ?
Cs1 O9 3.630(4) 5_565 ?
Cs1 O8 3.637(4) 6_554 ?
Cs1 Mo1 3.996(3) . ?
Mo1 O1 1.689(4) . ?
Mo1 O2 1.698(4) . ?
Mo1 O4 1.991(4) 5_665 ?
Mo1 O8 1.991(4) 5_565 ?
Mo1 O9 2.160(4) 3_665 ?
Mo1 O5 2.171(4) 3_665 ?
Mo1 Cs1 4.1945(19) 5_565 ?
Mo1 Cs1 4.2862(19) 5 ?
P1 O7 1.479(4) . ?
P1 O9 1.513(4) . ?
P1 O8 1.546(4) . ?
P1 O6 1.604(3) . ?
P1 K1 3.495(2) 1_655 ?
P1 K1 3.754(2) 5_655 ?
P1 Cs1 4.071(2) 1_545 ?
P1 Cs1 4.183(3) 5 ?
P2 O3 1.471(4) . ?
P2 O5 1.523(4) . ?
P2 O4 1.538(4) . ?
P2 O6 1.607(4) . ?
P2 K1 3.430(2) 5 ?
P2 Cs1 4.142(3) 5 ?
O1 Cs1 3.075(4) 5_565 ?
O2 Cs1 3.185(4) 5 ?
O2 K1 3.296(4) 5 ?
O3 K1 2.639(4) 5 ?
O4 Mo1 1.991(4) 6_544 ?
O4 K1 3.109(5) 5 ?
O5 Mo1 2.171(4) 2_654 ?
O5 Cs1 3.466(4) 6_544 ?
O6 Cs1 3.405(5) 5 ?
O6 Cs1 3.493(4) 1_545 ?
O7 K1 2.587(4) 5_655 ?
O7 K1 2.605(4) 1_655 ?
O7 Cs1 3.415(5) 1_545 ?
O8 Mo1 1.991(4) 6_654 ?
O8 Cs1 3.637(4) 5 ?
O9 Mo1 2.160(4) 2_654 ?
O9 Cs1 3.631(4) 6_654 ?
